data_7043454
loop_
_publ_author_name
'Geng, Fu-Juan'
'Wu, De-Hong'
'Zhou, Lin'
'Shi, Ping-Ping'
'Li, Peng-fei'
'Gao, Jixing'
'Zheng, Xuan'
'Fu, Da-Wei'
'Ye, Qiong'

_publ_section_title
;
 Photoluminescent-dielectric duple switch in a perovskite-type
 high-temperature phase transition compound: [(CH3)3PCH2OCH3][PbBr3]
;
_journal_name_full 'Dalton Trans.'
_journal_paper_doi 10.1039/C7DT01780D
_journal_year 2017
_chemical_formula_moiety 'Br3 Pb, C5 H14 O P'
_chemical_formula_sum 'C5 H14 Br3 O P Pb'
_chemical_formula_weight 568.05
_space_group_crystal_system monoclinic
_space_group_IT_number 14
_space_group_name_Hall '-P 2ybc'
_space_group_name_H-M_alt 'P 1 21/c 1'
_symmetry_space_group_name_Hall '-P 2ybc'
_symmetry_space_group_name_H-M 'P 1 21/c 1'
_atom_sites_solution_hydrogens geom
_audit_creation_method SHELXL-2014/7
_audit_update_record
;
2017-06-26 deposited with the CCDC.
2017-06-27 downloaded from the CCDC.
;
_cell_angle_alpha 90
_cell_angle_beta 97.15(3)
_cell_angle_gamma 90
_cell_formula_units_Z 4
_cell_length_a 11.240(2)
_cell_length_b 15.986(3)
_cell_length_c 7.7734(16)
_cell_measurement_reflns_used 1018
_cell_measurement_temperature 293(2)
_cell_measurement_theta_max 27.3891
_cell_measurement_theta_min 2.2891
_cell_volume 1385.9(5)
_computing_cell_refinement 'CrystalClear (Rigaku Inc.,2008)'
_computing_data_collection 'CrystalClear (Rigaku Inc.,2008)'
_computing_data_reduction 'CrystalClear (Rigaku Inc.,2008)'
_computing_molecular_graphics 'SHELXL-V (Sheldrick, 2014)'
_computing_structure_refinement 'SHELXL-2014/7 (Sheldrick, 2014)'
_computing_structure_solution 'SHELXL-2014/7 (Sheldrick, 2014)'
_diffrn_ambient_temperature 293(2)
_diffrn_measured_fraction_theta_full 0.998
_diffrn_measured_fraction_theta_max 0.996
_diffrn_measurement_device_type 'Saturn724+ (4x4 bin mode)'
_diffrn_measurement_method CCD_Profile_fitting
_diffrn_radiation_type MoK\a
_diffrn_radiation_wavelength 0.71073
_diffrn_reflns_av_R_equivalents 0.0732
_diffrn_reflns_av_unetI/netI 0.0789
_diffrn_reflns_Laue_measured_fraction_full 0.998
_diffrn_reflns_Laue_measured_fraction_max 0.996
_diffrn_reflns_limit_h_max 14
_diffrn_reflns_limit_h_min -14
_diffrn_reflns_limit_k_max 20
_diffrn_reflns_limit_k_min -18
_diffrn_reflns_limit_l_max 10
_diffrn_reflns_limit_l_min -7
_diffrn_reflns_number 9413
_diffrn_reflns_point_group_measured_fraction_full 0.998
_diffrn_reflns_point_group_measured_fraction_max 0.996
_diffrn_reflns_theta_full 25.242
_diffrn_reflns_theta_max 27.485
_diffrn_reflns_theta_min 3.136
_diffrn_source 'fine-focus sealed tube'
_exptl_absorpt_coefficient_mu 20.899
_exptl_absorpt_correction_T_max 1.0000
_exptl_absorpt_correction_T_min 0.4006
_exptl_absorpt_correction_type multi-scan
_exptl_crystal_colour Colorless
_exptl_crystal_density_diffrn 2.723
_exptl_crystal_description Prism
_exptl_crystal_F_000 1016
_exptl_crystal_size_max 0.2000
_exptl_crystal_size_mid 0.2000
_exptl_crystal_size_min 0.2000
_refine_diff_density_max 1.126
_refine_diff_density_min -1.417
_refine_diff_density_rms 0.242
_refine_ls_extinction_coef 0.00535(19)
_refine_ls_extinction_expression Fc^*^=kFc[1+0.001xFc^2^\l^3^/sin(2\q)]^-1/4^
_refine_ls_extinction_method 'SHELXL-2014/7 (Sheldrick 2014'
_refine_ls_goodness_of_fit_ref 1.097
_refine_ls_hydrogen_treatment constr
_refine_ls_matrix_type full
_refine_ls_number_parameters 105
_refine_ls_number_reflns 3163
_refine_ls_number_restraints 0
_refine_ls_restrained_S_all 1.097
_refine_ls_R_factor_all 0.0894
_refine_ls_R_factor_gt 0.0526
_refine_ls_shift/su_max 0.001
_refine_ls_shift/su_mean 0.000
_refine_ls_structure_factor_coef Fsqd
_refine_ls_weighting_details 'w=1/[\s^2^(Fo^2^)+(0.0147P)^2^+7.6805P] where P=(Fo^2^+2Fc^2^)/3'
_refine_ls_weighting_scheme calc
_refine_ls_wR_factor_gt 0.0906
_refine_ls_wR_factor_ref 0.1002
_reflns_Friedel_coverage 0.000
_reflns_number_gt 2127
_reflns_number_total 3163
_reflns_threshold_expression 'I > 2\s(I)'
_cod_data_source_file c7dt01780d2.cif
_cod_data_source_block 2
_cod_depositor_comments
;
The following automatic conversions were performed:

'_exptl_absorpt_correction_type' value 'Multi-scan' changed to
'multi-scan' according to
/home/data/users/saulius/crontab/automatic-downloads/rss-feeds/RSC/lib/dictionaries/cif_core.dic
dictionary named 'cif_core.dic' version 2.4.2 from 2011-04-26.

Automatic conversion script
Id: cif_fix_values 4973 2017-02-22 13:04:09Z antanas 
;
_cod_database_code 7043454
_shelx_shelxl_version_number 2014/7
_shelx_space_group_comment
;
The symmetry employed for this shelxl refinement is uniquely defined
by the following loop, which should always be used as a source of
symmetry information in preference to the above space-group names.
They are only intended as comments.
;

loop_
_space_group_symop_operation_xyz
'x, y, z'
'-x, y+1/2, -z+1/2'
'-x, -y, -z'
'x, -y-1/2, z-1/2'

loop_
_atom_site_label
_atom_site_type_symbol
_atom_site_fract_x
_atom_site_fract_y
_atom_site_fract_z
_atom_site_U_iso_or_equiv
_atom_site_adp_type
_atom_site_occupancy
_atom_site_site_symmetry_order
_atom_site_calc_flag
_atom_site_refinement_flags_posn
_atom_site_refinement_flags_adp
Pb1 Pb 0.76404(4) 0.25099(3) 0.35754(5) 0.03118(16) Uani 1 1 d . .
Br3 Br 0.76467(12) 0.39498(7) 0.59699(15) 0.0422(3) Uani 1 1 d . .
Br1 Br 0.94795(11) 0.32415(8) 0.14503(16) 0.0490(3) Uani 1 1 d . .
Br2 Br 0.58605(11) 0.16997(8) 0.57933(16) 0.0493(4) Uani 1 1 d . .
P1 P 0.2225(3) 0.09353(18) 0.3321(4) 0.0390(7) Uani 1 1 d . .
O1 O 0.3306(8) 0.1235(5) 0.0643(11) 0.059(2) Uani 1 1 d . .
C2 C 0.2350(15) 0.0318(9) 0.5208(18) 0.086(5) Uani 1 1 d . .
H2A H 0.1648 0.0391 0.5780 0.128 Uiso 1 1 calc R U
H2B H 0.3046 0.0487 0.5972 0.128 Uiso 1 1 calc R U
H2C H 0.2425 -0.0259 0.4901 0.128 Uiso 1 1 calc R U
C1 C 0.0896(11) 0.0691(9) 0.1994(18) 0.071(4) Uani 1 1 d . .
H1A H 0.0741 0.0102 0.2064 0.106 Uiso 1 1 calc R U
H1B H 0.0975 0.0839 0.0817 0.106 Uiso 1 1 calc R U
H1C H 0.0243 0.0998 0.2375 0.106 Uiso 1 1 calc R U
C3 C 0.2278(12) 0.1999(7) 0.3914(16) 0.056(4) Uani 1 1 d . .
H3A H 0.1603 0.2130 0.4509 0.085 Uiso 1 1 calc R U
H3B H 0.2255 0.2339 0.2892 0.085 Uiso 1 1 calc R U
H3C H 0.3006 0.2108 0.4664 0.085 Uiso 1 1 calc R U
C4 C 0.3464(10) 0.0724(7) 0.2131(16) 0.045(3) Uani 1 1 d . .
H4A H 0.4217 0.0854 0.2831 0.054 Uiso 1 1 calc R U
H4B H 0.3471 0.0139 0.1804 0.054 Uiso 1 1 calc R U
C5 C 0.4216(14) 0.1123(9) -0.0436(19) 0.078(5) Uani 1 1 d . .
H5A H 0.4984 0.1224 0.0219 0.117 Uiso 1 1 calc R U
H5B H 0.4095 0.1509 -0.1388 0.117 Uiso 1 1 calc R U
H5C H 0.4187 0.0561 -0.0874 0.117 Uiso 1 1 calc R U

loop_
_atom_site_aniso_label
_atom_site_aniso_U_11
_atom_site_aniso_U_22
_atom_site_aniso_U_33
_atom_site_aniso_U_23
_atom_site_aniso_U_13
_atom_site_aniso_U_12
Pb1 0.0371(3) 0.0378(3) 0.0201(2) -0.00089(17) 0.00901(16) -0.00084(19)
Br3 0.0527(7) 0.0338(6) 0.0395(7) -0.0022(5) 0.0031(5) 0.0003(6)
Br1 0.0399(7) 0.0574(8) 0.0520(8) 0.0009(6) 0.0147(6) -0.0092(6)
Br2 0.0399(7) 0.0628(9) 0.0462(8) 0.0021(6) 0.0093(6) -0.0154(6)
P1 0.0416(18) 0.0346(17) 0.0422(19) 0.0007(13) 0.0100(15) 0.0030(14)
O1 0.053(6) 0.062(6) 0.067(6) 0.018(5) 0.032(5) 0.021(5)
C2 0.128(16) 0.058(10) 0.075(11) 0.018(8) 0.028(10) 0.019(10)
C1 0.038(8) 0.079(10) 0.095(12) -0.013(8) 0.004(8) -0.001(7)
C3 0.064(9) 0.046(8) 0.063(9) -0.007(6) 0.021(7) 0.009(7)
C4 0.027(6) 0.045(7) 0.062(9) -0.011(6) 0.006(6) 0.013(5)
C5 0.073(11) 0.089(12) 0.084(11) -0.012(9) 0.055(9) -0.002(9)

loop_
_atom_type_symbol
_atom_type_description
_atom_type_scat_dispersion_real
_atom_type_scat_dispersion_imag
_atom_type_scat_source
C C 0.0033 0.0016 'International Tables Vol C Tables 4.2.6.8 and 6.1.1.4'
H H 0.0000 0.0000 'International Tables Vol C Tables 4.2.6.8 and 6.1.1.4'
Br Br -0.2901 2.4595 'International Tables Vol C Tables 4.2.6.8 and 6.1.1.4'
O O 0.0106 0.0060 'International Tables Vol C Tables 4.2.6.8 and 6.1.1.4'
P P 0.1023 0.0942 'International Tables Vol C Tables 4.2.6.8 and 6.1.1.4'
Pb Pb -3.3944 10.1111 'International Tables Vol C Tables 4.2.6.8 and 6.1.1.4'

loop_
_geom_angle_atom_site_label_1
_geom_angle_atom_site_label_2
_geom_angle_atom_site_label_3
_geom_angle
_geom_angle_site_symmetry_1
_geom_angle_site_symmetry_3
Br3 Pb1 Br2 94.25(4) . 4_565
Br3 Pb1 Br1 95.40(4) . .
Br2 Pb1 Br1 83.39(4) 4_565 .
Br3 Pb1 Br2 85.76(4) . .
Br2 Pb1 Br2 99.06(5) 4_565 .
Br1 Pb1 Br2 177.22(4) . .
Br3 Pb1 Br3 177.96(4) . 4_565
Br2 Pb1 Br3 84.40(4) 4_565 4_565
Br1 Pb1 Br3 82.94(4) . 4_565
Br2 Pb1 Br3 95.96(4) . 4_565
Br3 Pb1 Br1 84.18(4) . 4_566
Br2 Pb1 Br1 178.24(4) 4_565 4_566
Br1 Pb1 Br1 95.95(4) . 4_566
Br2 Pb1 Br1 81.64(4) . 4_566
Br3 Pb1 Br1 97.15(4) 4_565 4_566
Pb1 Br3 Pb1 79.92(3) . 4_566
Pb1 Br1 Pb1 78.72(3) . 4_565
Pb1 Br2 Pb1 78.90(3) 4_566 .
C1 P1 C2 109.9(8) . .
C1 P1 C3 111.6(6) . .
C2 P1 C3 109.1(7) . .
C1 P1 C4 108.3(6) . .
C2 P1 C4 109.7(6) . .
C3 P1 C4 108.2(6) . .
C4 O1 C5 112.8(10) . .
P1 C2 H2A 109.5 . .
P1 C2 H2B 109.5 . .
H2A C2 H2B 109.5 . .
P1 C2 H2C 109.5 . .
H2A C2 H2C 109.5 . .
H2B C2 H2C 109.5 . .
P1 C1 H1A 109.5 . .
P1 C1 H1B 109.5 . .
H1A C1 H1B 109.5 . .
P1 C1 H1C 109.5 . .
H1A C1 H1C 109.5 . .
H1B C1 H1C 109.5 . .
P1 C3 H3A 109.5 . .
P1 C3 H3B 109.5 . .
H3A C3 H3B 109.5 . .
P1 C3 H3C 109.5 . .
H3A C3 H3C 109.5 . .
H3B C3 H3C 109.5 . .
O1 C4 P1 106.7(7) . .
O1 C4 H4A 110.4 . .
P1 C4 H4A 110.4 . .
O1 C4 H4B 110.4 . .
P1 C4 H4B 110.4 . .
H4A C4 H4B 108.6 . .
O1 C5 H5A 109.5 . .
O1 C5 H5B 109.5 . .
H5A C5 H5B 109.5 . .
O1 C5 H5C 109.5 . .
H5A C5 H5C 109.5 . .
H5B C5 H5C 109.5 . .

loop_
_geom_bond_atom_site_label_1
_geom_bond_atom_site_label_2
_geom_bond_distance
_geom_bond_site_symmetry_2
Pb1 Br3 2.9597(12) .
Pb1 Br2 3.0329(15) 4_565
Pb1 Br1 3.0364(14) .
Pb1 Br2 3.0840(14) .
Pb1 Br3 3.0905(12) 4_565
Pb1 Br1 3.0920(16) 4_566
Br3 Pb1 3.0905(12) 4_566
Br1 Pb1 3.0920(16) 4_565
Br2 Pb1 3.0330(15) 4_566
P1 C1 1.751(13) .
P1 C2 1.758(13) .
P1 C3 1.760(12) .
P1 C4 1.798(11) .
O1 C4 1.409(13) .
O1 C5 1.412(14) .
C2 H2A 0.9600 .
C2 H2B 0.9600 .
C2 H2C 0.9600 .
C1 H1A 0.9600 .
C1 H1B 0.9600 .
C1 H1C 0.9600 .
C3 H3A 0.9600 .
C3 H3B 0.9600 .
C3 H3C 0.9600 .
C4 H4A 0.9700 .
C4 H4B 0.9700 .
C5 H5A 0.9600 .
C5 H5B 0.9600 .
C5 H5C 0.9600 .

loop_
_geom_torsion_atom_site_label_1
_geom_torsion_atom_site_label_2
_geom_torsion_atom_site_label_3
_geom_torsion_atom_site_label_4
_geom_torsion
C5 O1 C4 P1 -179.1(9)
C1 P1 C4 O1 59.9(10)
C2 P1 C4 O1 179.9(9)
C3 P1 C4 O1 -61.2(9)
